data_4307281
loop_
_publ_author_name
'Tatsuya Kawamoto'
'Kazunori Takeda'
'Masato Nishiwaki'
'Takashi Aridomi'
'Takumi Konno'

_publ_section_title
;
Square-Planar N2S2NiII Complexes with an Extended \p-Conjugated System
;
_journal_name_full 'Inorganic Chemistry'
_journal_page_first 4239
_journal_page_last 4247
_journal_paper_doi 10.1021/ic0618246
_journal_volume 46
_journal_year 2007
_chemical_formula_moiety 'C35 H26 Cl2 N2 Ni S2 '
_chemical_formula_sum 'C35 H26 Cl2 N2 Ni S2'
_chemical_formula_weight 668.31
_chemical_name_systematic
; 
 ? 
;
_space_group_IT_number 14
_symmetry_cell_setting monoclinic
_symmetry_space_group_name_Hall '-P 2yn'
_symmetry_space_group_name_H-M 'P 1 21/n 1'
_atom_sites_solution_hydrogens geom
_atom_sites_solution_primary direct
_atom_sites_solution_secondary difmap
_audit_creation_method SHELXL-97
_cell_angle_alpha 90.00
_cell_angle_beta 91.916(14)
_cell_angle_gamma 90.00
_cell_formula_units_Z 4
_cell_length_a 12.507(2)
_cell_length_b 13.842(3)
_cell_length_c 18.215(3)
_cell_measurement_reflns_used 25
_cell_measurement_temperature 296(2)
_cell_measurement_theta_max 15.0
_cell_measurement_theta_min 14.3
_cell_volume 3151.7(10)
_computing_structure_refinement 'SHELXL-97 (Sheldrick, 1997)'
_computing_structure_solution 'SHELXS-97 (Sheldrick, 1990)'
_diffrn_ambient_temperature 296(2)
_diffrn_measured_fraction_theta_full 0.999
_diffrn_measured_fraction_theta_max 0.999
_diffrn_measurement_device_type 'Rigaku AFC5R'
_diffrn_measurement_method \w-2\q
_diffrn_radiation_monochromator graphite
_diffrn_radiation_source 'fine-focus sealed tube'
_diffrn_radiation_type MoK\a
_diffrn_radiation_wavelength 0.71069
_diffrn_reflns_av_R_equivalents 0.0296
_diffrn_reflns_av_sigmaI/netI 0.1223
_diffrn_reflns_limit_h_max 16
_diffrn_reflns_limit_h_min 0
_diffrn_reflns_limit_k_max 0
_diffrn_reflns_limit_k_min -17
_diffrn_reflns_limit_l_max 23
_diffrn_reflns_limit_l_min -23
_diffrn_reflns_number 7555
_diffrn_reflns_theta_full 27.49
_diffrn_reflns_theta_max 27.49
_diffrn_reflns_theta_min 2.68
_diffrn_standards_decay_% 0.00
_diffrn_standards_interval_count 0
_diffrn_standards_number 3
_exptl_absorpt_coefficient_mu 0.945
_exptl_absorpt_correction_T_max 0.9114
_exptl_absorpt_correction_T_min 0.8335
_exptl_absorpt_correction_type psi-scan
_exptl_absorpt_process_details '(North, Phillips & Mathews, 1968)'
_exptl_crystal_colour 'dark red'
_exptl_crystal_density_diffrn 1.409
_exptl_crystal_density_method 'not measured'
_exptl_crystal_description prismatic
_exptl_crystal_F_000 1376
_exptl_crystal_size_max 0.20
_exptl_crystal_size_mid 0.10
_exptl_crystal_size_min 0.10
_refine_diff_density_max 0.285
_refine_diff_density_min -0.320
_refine_diff_density_rms 0.056
_refine_ls_extinction_coef 0.0001(3)
_refine_ls_extinction_expression Fc^*^=kFc[1+0.001xFc^2^\l^3^/sin(2\q)]^-1/4^
_refine_ls_extinction_method SHELXL
_refine_ls_goodness_of_fit_ref 0.954
_refine_ls_hydrogen_treatment mixed
_refine_ls_matrix_type full
_refine_ls_number_parameters 492
_refine_ls_number_reflns 7234
_refine_ls_number_restraints 0
_refine_ls_restrained_S_all 0.954
_refine_ls_R_factor_all 0.1904
_refine_ls_R_factor_gt 0.0451
_refine_ls_shift/su_max 0.002
_refine_ls_shift/su_mean 0.000
_refine_ls_structure_factor_coef Fsqd
_refine_ls_weighting_details 'calc w=1/[\s^2^(Fo^2^)+(0.0580P)^2^+0.0000P] where P=(Fo^2^+2Fc^2^)/3'
_refine_ls_weighting_scheme calc
_refine_ls_wR_factor_gt 0.1111
_refine_ls_wR_factor_ref 0.1535
_reflns_number_gt 2809
_reflns_number_total 7234
_reflns_threshold_expression >2sigma(I)
_cod_data_source_file ic0618246-file001_2.cif
_cod_data_source_block 1c
_cod_depositor_comments
;
The following automatic conversions were performed:

'_exptl_absorpt_correction_type' tag value 'psi-scans' was replaced
with 'psi-scan' value.

Automatic conversion script
Id: cif_fix_values 1646 2011-03-28 12:23:43Z adriana 
;
_cod_original_cell_volume 3151.5(10)
_cod_database_code 4307281

loop_
_symmetry_equiv_pos_as_xyz
'x, y, z'
'-x+1/2, y+1/2, -z+1/2'
'-x, -y, -z'
'x-1/2, -y-1/2, z-1/2'

loop_
_atom_site_label
_atom_site_type_symbol
_atom_site_fract_x
_atom_site_fract_y
_atom_site_fract_z
_atom_site_U_iso_or_equiv
_atom_site_adp_type
_atom_site_occupancy
_atom_site_symmetry_multiplicity
_atom_site_calc_flag
_atom_site_refinement_flags
_atom_site_disorder_assembly
_atom_site_disorder_group
Ni1 Ni 0.57425(4) 0.24917(5) 0.85164(3) 0.05310(17) Uani 1 1 d . . .
Cl1 Cl 0.6222(7) 0.5352(5) 0.6598(3) 0.195(3) Uani 0.50 1 d P . .
Cl2 Cl 0.5263(6) 0.5071(6) 0.6572(7) 0.289(6) Uani 0.50 1 d P . .
Cl3 Cl 0.5677(7) 0.3929(6) 0.5606(4) 0.216(3) Uani 0.50 1 d P . .
Cl4 Cl 0.6479(4) 0.3535(4) 0.5862(4) 0.1452(18) Uani 0.50 1 d P . .
S1 S 0.72459(11) 0.28305(12) 0.80225(7) 0.0781(4) Uani 1 1 d . . .
S2 S 0.50167(12) 0.21075(12) 0.74608(6) 0.0839(5) Uani 1 1 d . . .
N1 N 0.6263(3) 0.3167(2) 0.93745(17) 0.0475(8) Uani 1 1 d . . .
N2 N 0.4554(3) 0.1854(2) 0.89694(17) 0.0476(8) Uani 1 1 d . . .
C1 C 0.7970(4) 0.3019(3) 0.8848(3) 0.0606(12) Uani 1 1 d . . .
C2 C 0.7401(3) 0.3148(3) 0.9488(2) 0.0490(10) Uani 1 1 d . . .
C3 C 0.7931(4) 0.3238(3) 1.0159(2) 0.0586(12) Uani 1 1 d . . .
C4 C 0.9037(5) 0.3218(4) 1.0210(3) 0.0768(15) Uani 1 1 d . . .
C5 C 0.9597(5) 0.3117(4) 0.9571(4) 0.0807(17) Uani 1 1 d . . .
C6 C 0.9083(4) 0.3019(4) 0.8896(4) 0.0752(15) Uani 1 1 d . . .
C7 C 0.5687(4) 0.3670(3) 0.9798(2) 0.0477(11) Uani 1 1 d . . .
C8 C 0.4550(4) 0.3886(3) 0.9657(2) 0.0486(10) Uani 1 1 d . . .
C9 C 0.3833(3) 0.3914(3) 1.0247(3) 0.0562(11) Uani 1 1 d . . .
C10 C 0.4136(5) 0.3668(4) 1.0972(3) 0.0714(14) Uani 1 1 d . . .
C11 C 0.3414(6) 0.3729(5) 1.1519(4) 0.101(2) Uani 1 1 d . . .
C12 C 0.2362(7) 0.4044(6) 1.1376(5) 0.118(3) Uani 1 1 d . . .
C13 C 0.2046(5) 0.4270(5) 1.0690(5) 0.101(2) Uani 1 1 d . . .
C14 C 0.2752(4) 0.4210(3) 1.0087(3) 0.0693(14) Uani 1 1 d . . .
C15 C 0.2442(5) 0.4443(4) 0.9364(5) 0.090(2) Uani 1 1 d . . .
C16 C 0.3149(6) 0.4409(4) 0.8812(4) 0.088(2) Uani 1 1 d . . .
C17 C 0.4210(5) 0.4136(4) 0.8958(3) 0.0643(13) Uani 1 1 d . . .
C18 C 0.3721(4) 0.2001(4) 0.7778(2) 0.0661(13) Uani 1 1 d . . .
C19 C 0.3589(4) 0.1889(3) 0.8536(2) 0.0552(11) Uani 1 1 d . . .
C20 C 0.2572(4) 0.1812(4) 0.8812(3) 0.0665(13) Uani 1 1 d . . .
C21 C 0.1689(5) 0.1825(4) 0.8347(4) 0.0867(17) Uani 1 1 d . . .
C22 C 0.1809(6) 0.1920(6) 0.7604(5) 0.110(3) Uani 1 1 d . . .
C23 C 0.2796(6) 0.2006(6) 0.7321(4) 0.103(2) Uani 1 1 d . . .
C24 C 0.4594(4) 0.1355(3) 0.9561(2) 0.0473(10) Uani 1 1 d . . .
C25 C 0.5550(3) 0.1164(3) 1.0019(2) 0.0482(10) Uani 1 1 d . . .
C26 C 0.5447(4) 0.1018(3) 1.0796(2) 0.0582(11) Uani 1 1 d . . .
C27 C 0.4490(5) 0.1117(4) 1.1157(3) 0.0676(14) Uani 1 1 d . . .
C28 C 0.4435(7) 0.0924(5) 1.1897(3) 0.094(2) Uani 1 1 d . . .
C29 C 0.5338(8) 0.0611(5) 1.2305(4) 0.118(3) Uani 1 1 d . . .
C30 C 0.6283(8) 0.0532(5) 1.1975(4) 0.102(2) Uani 1 1 d . . .
C31 C 0.6382(5) 0.0748(3) 1.1216(3) 0.0709(14) Uani 1 1 d . . .
C32 C 0.7359(6) 0.0655(4) 1.0863(4) 0.090(2) Uani 1 1 d . . .
C33 C 0.7434(5) 0.0792(4) 1.0131(5) 0.0834(18) Uani 1 1 d . . .
C34 C 0.6529(4) 0.1021(3) 0.9708(3) 0.0633(12) Uani 1 1 d . . .
C35 C 0.6046(10) 0.4199(8) 0.6516(6) 0.191(4) Uani 1 1 d . . .
H3 H 0.754(3) 0.329(3) 1.062(2) 0.046(11) Uiso 1 1 d . . .
H4 H 0.942(4) 0.322(4) 1.069(3) 0.097(19) Uiso 1 1 d . . .
H5 H 1.035(4) 0.314(4) 0.957(3) 0.100(19) Uiso 1 1 d . . .
H6 H 0.946(5) 0.293(5) 0.846(4) 0.13(2) Uiso 1 1 d . . .
H7 H 0.600(3) 0.397(3) 1.014(2) 0.049(12) Uiso 1 1 d . . .
H10 H 0.486(4) 0.337(4) 1.107(3) 0.11(2) Uiso 1 1 d . . .
H11 H 0.380(6) 0.364(6) 1.207(4) 0.19(4) Uiso 1 1 d . . .
H12 H 0.2017 0.4050 1.1972 0.33(6) Uiso 1 1 d . . .
H13 H 0.132(4) 0.454(4) 1.060(3) 0.086(17) Uiso 1 1 d . . .
H15 H 0.174(5) 0.466(4) 0.930(3) 0.12(2) Uiso 1 1 d . . .
H16 H 0.288(4) 0.454(4) 0.838(3) 0.086(19) Uiso 1 1 d . . .
H17 H 0.470(3) 0.414(3) 0.862(2) 0.049(12) Uiso 1 1 d . . .
H20 H 0.254(4) 0.173(3) 0.929(3) 0.077(17) Uiso 1 1 d . . .
H21 H 0.094(3) 0.166(3) 0.856(2) 0.051(12) Uiso 1 1 d . . .
H22 H 0.125(5) 0.188(4) 0.730(3) 0.12(2) Uiso 1 1 d . . .
H23 H 0.285(4) 0.211(4) 0.683(3) 0.091(18) Uiso 1 1 d . . .
H24 H 0.399(3) 0.110(3) 0.971(2) 0.044(11) Uiso 1 1 d . . .
H27 H 0.380(3) 0.135(3) 1.091(2) 0.050(12) Uiso 1 1 d . . .
H28 H 0.385(4) 0.100(4) 1.208(3) 0.09(2) Uiso 1 1 d . . .
H29 H 0.540(4) 0.054(4) 1.286(3) 0.105(19) Uiso 1 1 d . . .
H30 H 0.686(5) 0.037(5) 1.220(4) 0.13(3) Uiso 1 1 d . . .
H32 H 0.795(5) 0.051(4) 1.117(3) 0.11(2) Uiso 1 1 d . . .
H33 H 0.807(4) 0.072(3) 0.992(2) 0.065(15) Uiso 1 1 d . . .
H34 H 0.659(3) 0.106(3) 0.919(2) 0.067(14) Uiso 1 1 d . . .

loop_
_atom_site_aniso_label
_atom_site_aniso_U_11
_atom_site_aniso_U_22
_atom_site_aniso_U_33
_atom_site_aniso_U_23
_atom_site_aniso_U_13
_atom_site_aniso_U_12
Ni1 0.0574(3) 0.0615(3) 0.0408(2) -0.0045(3) 0.0073(2) -0.0027(3)
Cl1 0.272(8) 0.154(5) 0.163(5) -0.030(4) 0.058(5) -0.011(5)
Cl2 0.141(5) 0.170(7) 0.550(17) -0.061(8) -0.055(8) 0.024(5)
Cl3 0.232(8) 0.218(8) 0.194(6) 0.013(5) -0.032(6) -0.124(7)
Cl4 0.120(4) 0.146(4) 0.172(5) -0.017(4) 0.038(3) -0.020(3)
S1 0.0697(8) 0.1143(12) 0.0514(6) -0.0002(7) 0.0197(6) -0.0044(8)
S2 0.0917(10) 0.1180(12) 0.0420(6) -0.0154(6) 0.0045(6) -0.0123(9)
N1 0.051(2) 0.047(2) 0.0452(18) 0.0010(15) 0.0068(15) -0.0020(16)
N2 0.049(2) 0.047(2) 0.0466(18) -0.0066(16) 0.0000(16) -0.0016(16)
C1 0.054(3) 0.061(3) 0.067(3) 0.004(2) 0.013(2) -0.003(2)
C2 0.041(2) 0.044(2) 0.063(3) -0.0014(19) 0.006(2) -0.0006(19)
C3 0.060(3) 0.061(3) 0.055(3) -0.002(2) 0.000(2) 0.003(2)
C4 0.070(4) 0.072(4) 0.088(4) -0.001(3) -0.014(3) 0.001(3)
C5 0.051(3) 0.083(4) 0.109(5) 0.001(3) 0.006(3) -0.003(3)
C6 0.052(3) 0.090(4) 0.086(4) 0.002(3) 0.019(3) 0.002(3)
C7 0.059(3) 0.041(2) 0.043(2) -0.0034(19) -0.001(2) -0.005(2)
C8 0.054(3) 0.038(2) 0.053(2) -0.0082(19) 0.000(2) 0.003(2)
C9 0.050(3) 0.040(2) 0.079(3) -0.008(2) 0.010(2) -0.004(2)
C10 0.080(4) 0.063(3) 0.072(3) 0.009(3) 0.022(3) -0.002(3)
C11 0.099(5) 0.102(5) 0.103(5) 0.016(4) 0.042(4) 0.002(4)
C12 0.112(6) 0.102(5) 0.143(7) 0.012(5) 0.058(6) -0.008(5)
C13 0.057(4) 0.077(4) 0.171(8) -0.004(5) 0.036(5) 0.002(3)
C14 0.053(3) 0.046(3) 0.109(4) -0.008(3) 0.003(3) -0.009(2)
C15 0.059(4) 0.063(4) 0.147(7) -0.021(4) -0.022(4) 0.006(3)
C16 0.097(5) 0.068(4) 0.095(5) -0.020(3) -0.044(4) 0.017(3)
C17 0.076(4) 0.056(3) 0.060(3) -0.012(2) -0.006(3) 0.010(3)
C18 0.068(3) 0.078(3) 0.051(3) -0.008(2) -0.009(2) 0.003(3)
C19 0.061(3) 0.046(3) 0.059(3) -0.005(2) -0.006(2) 0.003(2)
C20 0.057(3) 0.068(3) 0.074(3) 0.000(3) -0.006(3) 0.009(3)
C21 0.061(4) 0.093(5) 0.105(5) -0.012(4) -0.011(3) 0.008(3)
C22 0.072(5) 0.151(7) 0.106(6) -0.022(5) -0.035(4) 0.013(4)
C23 0.106(6) 0.135(6) 0.064(4) -0.014(4) -0.026(4) 0.007(4)
C24 0.046(3) 0.039(2) 0.057(3) -0.003(2) 0.003(2) 0.000(2)
C25 0.050(3) 0.034(2) 0.060(3) -0.0027(19) -0.005(2) 0.0004(19)
C26 0.072(3) 0.038(2) 0.064(3) -0.010(2) -0.012(2) -0.001(2)
C27 0.080(4) 0.062(3) 0.060(3) -0.007(2) 0.002(3) 0.011(3)
C28 0.121(6) 0.098(5) 0.064(4) -0.013(3) 0.016(4) 0.008(5)
C29 0.185(9) 0.115(6) 0.052(4) -0.010(4) -0.018(5) 0.042(6)
C30 0.142(7) 0.095(5) 0.066(4) -0.015(3) -0.040(5) 0.022(5)
C31 0.085(4) 0.051(3) 0.075(3) -0.009(2) -0.029(3) 0.006(3)
C32 0.079(4) 0.065(4) 0.122(6) 0.001(4) -0.042(4) 0.002(3)
C33 0.050(3) 0.058(3) 0.142(6) -0.001(4) -0.002(4) 0.008(3)
C34 0.062(3) 0.049(3) 0.079(3) 0.005(3) -0.001(3) 0.005(2)
C35 0.246(13) 0.155(10) 0.170(10) 0.052(8) -0.011(10) 0.028(10)

loop_
_atom_type_symbol
_atom_type_description
_atom_type_scat_dispersion_real
_atom_type_scat_dispersion_imag
_atom_type_scat_source
C C 0.0033 0.0016 'International Tables Vol C Tables 4.2.6.8 and 6.1.1.4'
H H 0.0000 0.0000 'International Tables Vol C Tables 4.2.6.8 and 6.1.1.4'
N N 0.0061 0.0033 'International Tables Vol C Tables 4.2.6.8 and 6.1.1.4'
S S 0.1246 0.1234 'International Tables Vol C Tables 4.2.6.8 and 6.1.1.4'
Ni Ni 0.3393 1.1124 'International Tables Vol C Tables 4.2.6.8 and 6.1.1.4'
Cl Cl 0.1484 0.1585 'International Tables Vol C Tables 4.2.6.8 and 6.1.1.4'

loop_
_geom_angle_atom_site_label_1
_geom_angle_atom_site_label_2
_geom_angle_atom_site_label_3
_geom_angle
_geom_angle_site_symmetry_1
_geom_angle_site_symmetry_3
_geom_angle_publ_flag
N1 Ni1 N2 96.86(13) . . ?
N1 Ni1 S1 87.55(11) . . ?
N2 Ni1 S1 165.08(11) . . ?
N1 Ni1 S2 164.81(11) . . ?
N2 Ni1 S2 87.79(10) . . ?
S1 Ni1 S2 91.62(6) . . ?
Cl2 Cl1 C35 64.3(6) . . ?
Cl1 Cl2 C35 69.0(6) . . ?
Cl1 Cl2 Cl3 90.1(6) . . ?
C35 Cl2 Cl3 45.7(5) . . ?
Cl4 Cl3 C35 63.0(6) . . ?
Cl4 Cl3 Cl2 102.0(6) . . ?
C35 Cl3 Cl2 39.7(5) . . ?
Cl3 Cl4 C35 74.6(6) . . ?
C1 S1 Ni1 96.16(15) . . ?
C18 S2 Ni1 95.36(15) . . ?
C7 N1 C2 120.0(4) . . ?
C7 N1 Ni1 125.1(3) . . ?
C2 N1 Ni1 114.7(3) . . ?
C24 N2 C19 119.6(4) . . ?
C24 N2 Ni1 126.6(3) . . ?
C19 N2 Ni1 113.5(3) . . ?
C6 C1 C2 118.9(5) . . ?
C6 C1 S1 122.8(4) . . ?
C2 C1 S1 118.2(3) . . ?
C3 C2 C1 120.6(4) . . ?
C3 C2 N1 125.0(4) . . ?
C1 C2 N1 114.4(4) . . ?
C2 C3 C4 120.6(5) . . ?
C2 C3 H3 121(2) . . ?
C4 C3 H3 118(2) . . ?
C3 C4 C5 118.5(5) . . ?
C3 C4 H4 121(3) . . ?
C5 C4 H4 120(3) . . ?
C6 C5 C4 121.8(6) . . ?
C6 C5 H5 116(3) . . ?
C4 C5 H5 122(3) . . ?
C5 C6 C1 119.5(5) . . ?
C5 C6 H6 122(4) . . ?
C1 C6 H6 118(4) . . ?
N1 C7 C8 124.6(4) . . ?
N1 C7 H7 118(3) . . ?
C8 C7 H7 117(3) . . ?
C17 C8 C9 120.6(5) . . ?
C17 C8 C7 118.8(4) . . ?
C9 C8 C7 120.4(4) . . ?
C10 C9 C8 123.1(4) . . ?
C10 C9 C14 119.0(5) . . ?
C8 C9 C14 117.9(5) . . ?
C11 C10 C9 120.4(6) . . ?
C11 C10 H10 120(3) . . ?
C9 C10 H10 119(3) . . ?
C10 C11 C12 121.4(7) . . ?
C10 C11 H11 112(4) . . ?
C12 C11 H11 125(4) . . ?
C13 C12 C11 119.6(7) . . ?
C13 C12 H12 138.8(8) . . ?
C11 C12 H12 101.5(8) . . ?
C12 C13 C14 122.2(7) . . ?
C12 C13 H13 119(3) . . ?
C14 C13 H13 118(3) . . ?
C15 C14 C9 119.2(5) . . ?
C15 C14 C13 123.3(6) . . ?
C9 C14 C13 117.4(6) . . ?
C16 C15 C14 121.4(6) . . ?
C16 C15 H15 123(4) . . ?
C14 C15 H15 115(4) . . ?
C15 C16 C17 120.4(6) . . ?
C15 C16 H16 115(4) . . ?
C17 C16 H16 125(4) . . ?
C8 C17 C16 120.5(6) . . ?
C8 C17 H17 117(3) . . ?
C16 C17 H17 122(3) . . ?
C23 C18 C19 117.5(5) . . ?
C23 C18 S2 124.1(5) . . ?
C19 C18 S2 118.4(4) . . ?
C20 C19 C18 120.3(4) . . ?
C20 C19 N2 124.7(4) . . ?
C18 C19 N2 115.0(4) . . ?
C21 C20 C19 120.4(6) . . ?
C21 C20 H20 123(3) . . ?
C19 C20 H20 116(3) . . ?
C20 C21 C22 119.9(6) . . ?
C20 C21 H21 118(2) . . ?
C22 C21 H21 121(2) . . ?
C23 C22 C21 120.8(6) . . ?
C23 C22 H22 119(4) . . ?
C21 C22 H22 120(4) . . ?
C22 C23 C18 121.2(6) . . ?
C22 C23 H23 119(4) . . ?
C18 C23 H23 120(4) . . ?
N2 C24 C25 126.0(4) . . ?
N2 C24 H24 118(3) . . ?
C25 C24 H24 116(3) . . ?
C34 C25 C26 119.5(4) . . ?
C34 C25 C24 120.9(4) . . ?
C26 C25 C24 119.2(4) . . ?
C27 C26 C31 118.3(5) . . ?
C27 C26 C25 123.9(4) . . ?
C31 C26 C25 117.8(5) . . ?
C28 C27 C26 121.0(6) . . ?
C28 C27 H27 115(2) . . ?
C26 C27 H27 124(2) . . ?
C27 C28 C29 120.9(7) . . ?
C27 C28 H28 116(4) . . ?
C29 C28 H28 123(4) . . ?
C30 C29 C28 119.5(7) . . ?
C30 C29 H29 113(3) . . ?
C28 C29 H29 126(3) . . ?
C29 C30 C31 121.4(7) . . ?
C29 C30 H30 123(5) . . ?
C31 C30 H30 115(5) . . ?
C32 C31 C30 122.0(6) . . ?
C32 C31 C26 119.2(5) . . ?
C30 C31 C26 118.7(6) . . ?
C33 C32 C31 121.8(6) . . ?
C33 C32 H32 123(4) . . ?
C31 C32 H32 115(4) . . ?
C32 C33 C34 119.9(6) . . ?
C32 C33 H33 120(3) . . ?
C34 C33 H33 120(3) . . ?
C25 C34 C33 121.6(6) . . ?
C25 C34 H34 120(3) . . ?
C33 C34 H34 118(3) . . ?
Cl2 C35 Cl4 135.7(9) . . ?
Cl2 C35 Cl1 46.7(5) . . ?
Cl4 C35 Cl1 125.6(8) . . ?
Cl2 C35 Cl3 94.6(8) . . ?
Cl4 C35 Cl3 42.4(5) . . ?
Cl1 C35 Cl3 109.3(6) . . ?

loop_
_geom_bond_atom_site_label_1
_geom_bond_atom_site_label_2
_geom_bond_distance
_geom_bond_site_symmetry_2
_geom_bond_publ_flag
Ni1 N1 1.916(3) . ?
Ni1 N2 1.936(3) . ?
Ni1 S1 2.1628(14) . ?
Ni1 S2 2.1650(14) . ?
Cl1 Cl2 1.261(8) . ?
Cl1 C35 1.617(12) . ?
Cl2 C35 1.561(13) . ?
Cl2 Cl3 2.433(13) . ?
Cl3 Cl4 1.221(8) . ?
Cl3 C35 1.746(12) . ?
Cl4 C35 1.613(14) . ?
S1 C1 1.749(5) . ?
S2 C18 1.744(5) . ?
N1 C7 1.278(5) . ?
N1 C2 1.432(5) . ?
N2 C24 1.280(5) . ?
N2 C19 1.421(5) . ?
C1 C6 1.392(7) . ?
C1 C2 1.397(6) . ?
C2 C3 1.376(6) . ?
C3 C4 1.383(7) . ?
C3 H3 0.99(4) . ?
C4 C5 1.386(8) . ?
C4 H4 0.98(5) . ?
C5 C6 1.375(8) . ?
C5 H5 0.94(5) . ?
C6 H6 0.95(6) . ?
C7 C8 1.467(6) . ?
C7 H7 0.83(4) . ?
C8 C17 1.373(6) . ?
C8 C9 1.424(6) . ?
C9 C10 1.404(7) . ?
C9 C14 1.433(7) . ?
C10 C11 1.370(8) . ?
C10 H10 1.01(5) . ?
C11 C12 1.403(10) . ?
C11 H11 1.10(8) . ?
C12 C13 1.335(10) . ?
C12 H12 1.182(8) . ?
C13 C14 1.435(8) . ?
C13 H13 0.99(5) . ?
C14 C15 1.398(8) . ?
C15 C16 1.361(9) . ?
C15 H15 0.93(6) . ?
C16 C17 1.396(8) . ?
C16 H16 0.86(5) . ?
C17 H17 0.89(4) . ?
C18 C23 1.402(7) . ?
C18 C19 1.406(6) . ?
C19 C20 1.387(6) . ?
C20 C21 1.369(7) . ?
C20 H20 0.89(5) . ?
C21 C22 1.374(9) . ?
C21 H21 1.05(4) . ?
C22 C23 1.358(9) . ?
C22 H22 0.87(6) . ?
C23 H23 0.91(5) . ?
C24 C25 1.458(6) . ?
C24 H24 0.88(4) . ?
C25 C34 1.380(6) . ?
C25 C26 1.440(6) . ?
C26 C27 1.392(7) . ?
C26 C31 1.426(6) . ?
C27 C28 1.379(8) . ?
C27 H27 1.01(4) . ?
C28 C29 1.399(10) . ?
C28 H28 0.82(5) . ?
C29 C30 1.348(10) . ?
C29 H29 1.01(5) . ?
C30 C31 1.425(8) . ?
C30 H30 0.85(6) . ?
C31 C32 1.406(8) . ?
C32 C33 1.352(9) . ?
C32 H32 0.93(6) . ?
C33 C34 1.385(7) . ?
C33 H33 0.90(4) . ?
C34 H34 0.95(4) . ?
